data_2006530
loop_
_publ_author_name
'Oswald M. Peeters'
'Norbert M. Blaton'
'Camiel J. De Ranter'

_publ_section_title
;
 ({-})-Galanthaminium Bromide
;
_journal_issue 9
_journal_name_full 'Acta Crystallographica Section C'
_journal_page_first 1284
_journal_page_last 1286
_journal_paper_doi 10.1107/S0108270197006240
_journal_volume 53
_journal_year 1997
_chemical_formula_moiety 'C17 H22 N1 O3 1+, Br1 1-'
_chemical_formula_sum 'C17 H22 Br N O3'
_chemical_formula_weight 368.27
_chemical_name_systematic
;
(-)(4aS,6R,8aS)-4a,5,9,10,11,12-hexahydro-3-methoxy-11-methyl-6H-benzofuro
[3a,3,2-ef] [2]benzazepin-6-ol hydrobromide
;
_space_group_IT_number 19
_symmetry_cell_setting orthorhombic
_symmetry_space_group_name_Hall 'P 2ac 2ab'
_symmetry_space_group_name_H-M 'P 21 21 21'
_cell_angle_alpha 90.00
_cell_angle_beta 90.00
_cell_angle_gamma 90.00
_cell_formula_units_Z 4
_cell_length_a 7.3706(3)
_cell_length_b 14.3273(7)
_cell_length_c 15.9318(8)
_cell_measurement_reflns_used 39
_cell_measurement_temperature 293
_cell_measurement_theta_max 28
_cell_measurement_theta_min 11
_cell_volume 1682.41(14)
_computing_cell_refinement XSCANS
_computing_data_collection 'XSCANS (Siemens, 1994)'
_computing_data_reduction XSCANS
_computing_molecular_graphics 'DIAMOND (Bergerhoff, 1996)'
_computing_publication_material 'PARST (Nardelli, 1983)'
_computing_structure_refinement 'SHELXL-93 (Sheldrick, 1993)'
_computing_structure_solution 'SHELXS-86 (Sheldrick, 1985)'
_diffrn_ambient_temperature 293
_diffrn_measurement_device_type 'Siemens P4 four-circle diffractometer'
_diffrn_measurement_method '\w/2\q scan'
_diffrn_radiation_type 'Cu K\a'
_diffrn_radiation_wavelength 1.54184
_diffrn_reflns_av_R_equivalents .0321
_diffrn_reflns_limit_h_max 8
_diffrn_reflns_limit_h_min -8
_diffrn_reflns_limit_k_max 15
_diffrn_reflns_limit_k_min -15
_diffrn_reflns_limit_l_max 17
_diffrn_reflns_limit_l_min -17
_diffrn_reflns_number 2718
_diffrn_reflns_theta_max 57.01
_diffrn_standards_decay_% 0
_diffrn_standards_interval_count 100
_diffrn_standards_number 3
_exptl_absorpt_coefficient_mu 3.430
_exptl_absorpt_correction_T_max .710
_exptl_absorpt_correction_T_min .338
_exptl_absorpt_correction_type psi-scan
_exptl_absorpt_process_details 'XEMP (Siemens, 1989)'
_exptl_crystal_colour colourless
_exptl_crystal_density_diffrn 1.454
_exptl_crystal_density_meas 1.454
_exptl_crystal_density_method 'flotation in n-heptane/CCl~4~'
_exptl_crystal_description prism
_exptl_crystal_F_000 760
_exptl_crystal_size_max .54
_exptl_crystal_size_mid .14
_exptl_crystal_size_min .10
_refine_diff_density_max .20
_refine_diff_density_min -.21
_refine_ls_abs_structure_details 'Flack (1983)'
_refine_ls_abs_structure_Flack .00(2)
_refine_ls_extinction_coef .0011(2)
_refine_ls_extinction_method 'SHELXL93 (Sheldrick, 1993) '
_refine_ls_goodness_of_fit_all 1.044
_refine_ls_goodness_of_fit_ref 1.044
_refine_ls_hydrogen_treatment constr
_refine_ls_matrix_type full
_refine_ls_number_parameters 203
_refine_ls_number_reflns 2275
_refine_ls_R_factor_all .0299
_refine_ls_R_factor_gt .0295
_refine_ls_shift/su_max 0.001
_refine_ls_structure_factor_coef Fsqd
_refine_ls_weighting_details
;
w = 1/[\s^2^(Fo^2^)+(0.0455P)^2^+ 0.6510P]  where P=(Fo^2^+2Fc^2^)/3
;
_refine_ls_weighting_scheme calc
_refine_ls_wR_factor_all .0811
_refine_ls_wR_factor_ref .0811
_reflns_number_gt 2241
_reflns_number_total 2275
_reflns_threshold_expression F^2^>2\s(F^2^)
_cod_data_source_file na1303.cif
_cod_data_source_block Y
_cod_depositor_comments
;
The following automatic conversions were performed:
'_symmetry_cell_setting' value 'Orthorhombic' changed to 'orthorhombic'
according to '/home/saulius/struct/CIF-dictionaries/cif_core.dic'
dictionary named 'cif_core.dic' version 2.4.1 from 2010-06-29.

Automatic conversion script
Id: cif_fix_enum 1527 2010-12-29 10:47:43Z saulius 
;
_cod_original_cell_volume 1682.40(10)
_cod_original_formula_sum 'C17 H22 N1 O3 Br1'
_cod_database_code 2006530

loop_
_symmetry_equiv_pos_as_xyz
X,Y,Z
1/2-X,-Y,1/2+Z
-X,1/2+Y,1/2-Z
1/2+X,1/2-Y,-Z

loop_
_atom_site_label
_atom_site_fract_x
_atom_site_fract_y
_atom_site_fract_z
_atom_site_U_iso_or_equiv
_atom_site_adp_type
_atom_site_calc_flag
_atom_site_calc_attached_atom
_atom_site_refinement_flags
_atom_site_type_symbol
Br .05038(6) .36639(3) .04870(2) .0601(2) aniso . . . br
C1 -.0799(5) -.0675(2) .0065(2) .0450(10) aniso . . . C
C2 -.0960(5) -.1630(2) .0192(2) .0450(10) aniso . . . C
C3 -.0093(5) -.2057(2) .0863(2) .0430(10) aniso . . . C
O3 -.0080(4) -.2989(2) .1051(2) .0503(8) aniso . . . O
C3M -.1001(6) -.3593(3) .0485(2) .0650(10) aniso . . . C
C3a .0909(4) -.1486(2) .1388(2) .0389(9) aniso . . . C
C3b .1113(4) -.0540(2) .1257(2) .0379(9) aniso . . . C
O4 .1839(3) -.1807(2) .20810(10) .0465(8) aniso . . . O
C4a .2332(5) -.0971(2) .2558(2) .0460(10) aniso . . . C
C5 .4051(6) -.1157(3) .3036(2) .0590(10) aniso . . . C
C6 .5626(6) -.1360(3) .2461(3) .0650(10) aniso . . . C
O6 .5608(5) -.2305(2) .2153(2) .0810(10) aniso . . . O
C7 .5688(6) -.0681(3) .1740(2) .0570(10) aniso . . . C
C8 .4320(5) -.0154(2) .1507(2) .0450(10) aniso . . . C
C8a .2450(5) -.0176(2) .1907(2) .0385(9) aniso . . . C
C9 .1930(5) .0760(2) .2306(2) .0480(10) aniso . . . C
C10 .1767(5) .1593(2) .1726(2) .0530(10) aniso . . . C
N11 .0230(4) .1555(2) .1107(2) .0492(9) aniso . . . N
C11 -.1585(5) .1443(3) .1504(2) .0560(10) aniso . . . C
C12 .0496(5) .0911(2) .0372(2) .0474(9) aniso . . . C
C12a .0259(4) -.0107(2) .0577(2) .0400(9) aniso . . . C
H1 -.1423(5) -.0404(2) -.0380(2) .056 iso calc C1 R H
H2 -.1654(5) -.1987(2) -.0175(2) .056 iso calc C2 R H
H3M1 -.075(3) -.4230(3) .0630(10) .081 iso calc C3M R H
H3M2 -.059(3) -.3470(10) -.0077(3) .081 iso calc C3M R H
H3M3 -.2283(7) -.3480(10) .0520(10) .081 iso calc C3M R H
H4a .1359(5) -.0829(2) .2958(2) .058 iso calc C4a R H
H5a .3866(6) -.1685(3) .3408(2) .074 iso calc C5 R H
H5b .4339(6) -.0618(3) .3380(2) .074 iso calc C5 R H
H6 .6742(6) -.1278(3) .2787(3) .081 iso calc C6 R H
H6a .463(3) -.2410(10) .193(3) .101 iso calc O6 R H
H7 .6766(6) -.0632(3) .1439(2) .071 iso calc C7 R H
H8 .4509(5) .0260(2) .1066(2) .057 iso calc C8 R H
H9a .0777(5) .0680(2) .2590(2) .060 iso calc C9 R H
H9b .2828(5) .0907(2) .2731(2) .060 iso calc C9 R H
H10a .1625(5) .2149(2) .2066(2) .066 iso calc C10 R H
H10b .2894(5) .1656(2) .1416(2) .066 iso calc C10 R H
H11 .0202(4) .2136(2) .0876(2) .061 iso calc N11 R H
H11a -.2513(5) .155(2) .1091(5) .070 iso calc C11 R H
H11b -.1720(10) .1890(10) .1950(10) .070 iso calc C11 R H
H11c -.1700(10) .0823(6) .1730(10) .070 iso calc C11 R H
H12a .1707(5) .1005(2) .0148(2) .059 iso calc C12 R H
H12b -.0362(5) .1079(2) -.0064(2) .059 iso calc C12 R H

loop_
_atom_site_aniso_label
_atom_site_aniso_U_11
_atom_site_aniso_U_22
_atom_site_aniso_U_33
_atom_site_aniso_U_12
_atom_site_aniso_U_13
_atom_site_aniso_U_23
Br .0677(3) .0471(2) .0656(3) .0050(2) .0135(2) .0132(2)
C1 .047(2) .049(2) .038(2) .004(2) -.007(2) .0000(10)
C2 .044(2) .045(2) .045(2) -.0010(10) -.0060(10) -.0080(10)
C3 .045(2) .037(2) .046(2) -.0020(10) .002(2) -.0040(10)
O3 .058(2) .0340(10) .0580(10) -.0060(10) -.0070(10) -.0040(10)
C3M .081(3) .042(2) .071(2) -.011(2) -.014(2) -.008(2)
C3a .040(2) .040(2) .0370(10) .0020(10) -.0020(10) .0020(10)
C3b .041(2) .038(2) .035(2) -.0010(10) .0030(10) .0000(10)
O4 .057(2) .0370(10) .0450(10) -.0080(10) -.0090(10) .0040(10)
C4a .057(2) .043(2) .038(2) -.010(2) -.004(2) .0000(10)
C5 .078(3) .049(2) .050(2) -.013(2) -.022(2) .007(2)
C6 .064(2) .051(2) .080(3) .001(2) -.030(2) .004(2)
O6 .077(2) .052(2) .113(3) .013(2) -.032(2) -.005(2)
C7 .047(2) .056(2) .067(2) -.003(2) -.004(2) -.004(2)
C8 .047(2) .047(2) .043(2) -.007(2) .002(2) .0010(10)
C8a .045(2) .035(2) .036(2) -.004(2) -.0030(10) .0020(10)
C9 .057(2) .042(2) .044(2) -.001(2) -.007(2) -.0060(10)
C10 .058(2) .036(2) .065(2) -.005(2) -.013(2) -.003(2)
N11 .056(2) .0340(10) .057(2) .0020(10) -.0080(10) .0020(10)
C11 .056(2) .050(2) .062(2) .006(2) .000(2) -.012(2)
C12 .055(2) .040(2) .047(2) .002(2) -.003(2) .0040(10)
C12a .040(2) .039(2) .041(2) .0050(10) .0010(10) -.0010(10)

loop_
_atom_type_symbol
_atom_type_scat_dispersion_real
_atom_type_scat_dispersion_imag
_atom_type_scat_source
C .0181 .0091 'IT.4  Tab.2.2b and 2.3.1'
H .0000 .0000 'IT.4  Tab.2.2b and 2.3.1'
N .0311 .0180 'IT.4  Tab.2.2b and 2.3.1'
O .0492 .0322 'IT.4  Tab.2.2b and 2.3.1'
br -.6763 1.2805 'IT.4  Tab.2.2b and 2.3.1'

loop_
_geom_angle_atom_site_label_1
_geom_angle_atom_site_label_2
_geom_angle_atom_site_label_3
_geom_angle
_geom_angle_publ_flag
C12a C1 H1 118.7 no
C2 C1 H1 118.7 no
C2 C1 C12a 122.5(3) no
C1 C2 H2 119.8 no
C1 C2 C3 120.5(3) no
C3 C2 H2 119.8 no
C2 C3 C3a 116.9(3) no
C2 C3 O3 126.9(3) no
O3 C3 C3a 116.1(3) no
C3 O3 C3M 116.9(3) no
O3 C3M H3M3 109.5 no
O3 C3M H3M2 109.5 no
O3 C3M H3M1 109.5 no
H3M2 C3M H3M3 109.5 no
H3M1 C3M H3M3 109.5 no
H3M1 C3M H3M2 109.5 no
C3 C3a O4 123.6(3) no
C3 C3a C3b 123.2(3) no
C3b C3a O4 113.3(3) no
C3a C3b C12a 120.3(3) no
C3a C3b C8a 107.7(3) no
C8a C3b C12a 131.9(3) no
C3a O4 C4a 105.4(2) no
O4 C4a H4a 109.0 no
O4 C4a C8a 105.6(2) no
O4 C4a C5 109.1(3) no
C8a C4a H4a 109.0 no
C5 C4a H4a 109.0 no
C5 C4a C8a 115.1(3) no
C4a C5 H5b 109.2 no
C4a C5 H5a 109.2 no
C4a C5 C6 112.1(3) no
H5a C5 H5b 107.9 no
C6 C5 H5b 109.2 no
C6 C5 H5a 109.2 no
C5 C6 H6 107.5 no
C5 C6 C7 111.3(3) no
C5 C6 O6 112.5(3) no
C7 C6 H6 107.5 no
O6 C6 H6 107.5 no
O6 C6 C7 110.3(3) no
C6 O6 H6a 109.5 no
C6 C7 H7 117.9 no
C6 C7 C8 124.3(4) no
C8 C7 H7 117.9 no
C7 C8 H8 117.7 no
C7 C8 C8a 124.5(3) no
C8a C8 H8 117.8 no
C4a C8a C8 110.4(3) no
C3b C8a C8 107.9(3) no
C3b C8a C4a 99.7(3) no
C8 C8a C9 112.5(3) no
C4a C8a C9 110.7(3) no
C3b C8a C9 114.8(3) no
C8a C9 H9b 108.0 no
C8a C9 H9a 108.0 no
C8a C9 C10 117.2(3) no
H9a C9 H9b 107.2 no
C10 C9 H9b 108.0 no
C10 C9 H9a 108.0 no
C9 C10 H10b 108.4 no
C9 C10 H10a 108.4 no
C9 C10 N11 115.6(3) no
H10a C10 H10b 107.4 no
N11 C10 H10b 108.4 no
N11 C10 H10a 108.4 no
C10 N11 H11 104.4 no
C10 N11 C12 115.8(3) no
C10 N11 C11 113.7(3) no
C12 N11 H11 104.4 no
C11 N11 H11 104.4 no
C11 N11 C12 112.5(3) no
N11 C11 H11c 109.5 no
N11 C11 H11b 109.5 no
N11 C11 H11a 109.5 no
H11b C11 H11c 109.5 no
H11a C11 H11c 109.5 no
H11a C11 H11b 109.5 no
N11 C12 H12b 108.7 no
N11 C12 H12a 108.7 no
N11 C12 C12a 114.2(3) no
H12a C12 H12b 107.6 no
C12a C12 H12b 108.7 no
C12a C12 H12a 108.7 no
C3b C12a C12 123.1(3) no
C1 C12a C12 120.3(3) no
C1 C12a C3b 116.6(3) no

loop_
_geom_bond_atom_site_label_1
_geom_bond_atom_site_label_2
_geom_bond_distance
_geom_bond_publ_flag
C1 C2 1.389(5) no
C1 C12a 1.392(5) no
C1 H1 .930 no
C2 C3 1.387(5) no
C2 H2 .930 no
C3 O3 1.369(4) no
C3 C3a 1.383(4) no
O3 C3M 1.422(5) no
C3M H3M1 .960 no
C3M H3M2 .960 no
C3M H3M3 .960 no
C3a C3b 1.381(5) no
C3a O4 1.379(4) no
C3b C8a 1.522(5) no
C3b C12a 1.397(4) no
O4 C4a 1.466(4) no
C4a C5 1.503(5) no
C4a C8a 1.543(4) no
C4a H4a .980 no
C5 C6 1.507(6) no
C5 H5a .970 no
C5 H5b .970 no
C6 O6 1.439(5) no
C6 C7 1.507(6) no
C6 H6 .980 no
O6 H6a .820 no
C7 C8 1.314(5) no
C7 H7 .930 no
C8 C8a 1.519(5) no
C8 H8 .930 no
C8a C9 1.532(5) no
C9 C10 1.514(5) no
C9 H9a .970 no
C9 H9b .970 no
C10 N11 1.503(5) no
C10 H10a .970 no
C10 H10b .970 no
N11 C11 1.489(5) no
N11 C12 1.503(4) no
N11 H11 .910 no
C11 H11a .960 no
C11 H11b .960 no
C11 H11c .960 no
C12 C12a 1.505(5) no
C12 H12a .970 no
C12 H12b .970 no

loop_
_geom_torsion_atom_site_label_1
_geom_torsion_atom_site_label_2
_geom_torsion_atom_site_label_3
_geom_torsion_atom_site_label_4
_geom_torsion
_geom_torsion_publ_flag
H1 C1 C12a C3b 177.6 no
C2 C1 C12a C3b -2.4(5) no
H1 C1 C12a C12 -4.6 no
C2 C1 C12a C12 175.4(3) no
C12a C1 C2 H2 -178.1 no
C12a C1 C2 C3 1.9(5) no
H1 C1 C2 H2 1.9 no
H1 C1 C2 C3 -178.1 no
C1 C2 C3 O3 -177.8(3) no
C1 C2 C3 C3a .3(5) no
H2 C2 C3 C3a -179.7 no
H2 C2 C3 O3 2.2 no
C2 C3 C3a C3b -1.9(5) no
C2 C3 C3a O4 179.7(3) no
C2 C3 O3 C3M 2.3(5) no
O3 C3 C3a C3b 176.4(3) no
O3 C3 C3a O4 -2.0(5) no
C3a C3 O3 C3M -175.8(3) no
C3 O3 C3M H3M1 171.2 no
C3 O3 C3M H3M2 51.2 no
C3 O3 C3M H3M3 -68.8 no
C3 C3a O4 C4a -166.9(3) yes
C3 C3a C3b C8a -174.3(3) no
C3 C3a C3b C12a 1.3(5) no
C3b C3a O4 C4a 14.5(3) yes
O4 C3a C3b C12a 179.8(3) no
O4 C3a C3b C8a 4.2(4) no
C3a C3b C12a C1 .9(5) no
C8a C3b C12a C1 175.3(3) no
C3a C3b C12a C12 -176.9(3) no
C3a C3b C8a C9 -138.0(3) no
C3a C3b C8a C4a -19.7(3) yes
C3a C3b C8a C8 95.6(3) no
C8a C3b C12a C12 -2.5(5) yes
C12a C3b C8a C4a 165.4(3) no
C12a C3b C8a C8 -79.3(4) yes
C12a C3b C8a C9 47.1(5) yes
C3a O4 C4a C5 -151.1(3) no
C3a O4 C4a C8a -26.9(3) no
C3a O4 C4a H4a 90.1 no
O4 C4a C8a C3b 27.9(3) no
C5 C4a C8a C3b 148.2(3) no
O4 C4a C8a C9 149.2(3) no
O4 C4a C8a C8 -85.5(3) no
O4 C4a C5 C6 62.4(4) no
O4 C4a C5 H5a -58.7 no
O4 C4a C5 H5b -176.5 no
H4a C4a C8a C3b -89.1 no
C5 C4a C8a C9 -90.4(3) no
H4a C4a C8a C8 157.5 no
C5 C4a C8a C8 34.8(4) no
C8a C4a C5 H5b 65.1 no
C8a C4a C5 H5a -177.1 no
C8a C4a C5 C6 -56.0(4) yes
H4a C4a C5 H5b -57.6 no
H4a C4a C5 H5a 60.2 no
H4a C4a C5 C6 -178.7 no
H4a C4a C8a C9 32.3 no
C4a C5 C6 O6 -79.4(4) yes
C4a C5 C6 C7 44.9(4) no
C4a C5 C6 H6 162.4 no
H5a C5 C6 H6 -76.5 no
H5a C5 C6 C7 166.0 no
H5a C5 C6 O6 41.7 no
H5b C5 C6 H6 41.3 no
H5b C5 C6 C7 -76.2 no
H5b C5 C6 O6 159.4 no
C5 C6 C7 C8 -17.4(6) yes
C5 C6 C7 H7 162.6 no
C5 C6 O6 H6a 54.9 no
O6 C6 C7 C8 108.2(4) no
O6 C6 C7 H7 -71.8 no
C7 C6 O6 H6a -70.0 no
H6 C6 O6 H6a 173.1 no
H6 C6 C7 H7 45.1 no
H6 C6 C7 C8 -134.9 no
C6 C7 C8 C8a -2.4(6) no
C6 C7 C8 H8 177.6 no
H7 C7 C8 H8 -2.5 no
H7 C7 C8 C8a 177.6 no
C7 C8 C8a C4a -5.9(5) yes
C7 C8 C8a C3b -113.9(4) no
C7 C8 C8a C9 118.3(4) no
H8 C8 C8a C4a 174.1 no
H8 C8 C8a C3b 66.1 no
H8 C8 C8a C9 -61.7 no
C8 C8a C9 C10 62.8(4) no
C4a C8a C9 C10 -173.1(3) no
C3b C8a C9 C10 -61.2(4) yes
C8 C8a C9 H9a -175.0 no
C4a C8a C9 H9a -51.0 no
C3b C8a C9 H9a 61.0 no
C8 C8a C9 H9b -59.3 no
C4a C8a C9 H9b 64.7 no
C3b C8a C9 H9b 176.6 no
C8a C9 C10 N11 67.1(4) yes
C8a C9 C10 H10a -171.1 no
C8a C9 C10 H10b -54.8 no
H9a C9 C10 H10b -176.9 no
H9a C9 C10 H10a 66.8 no
H9a C9 C10 N11 -55.1 no
H9b C9 C10 H10b 67.4 no
H9b C9 C10 H10a -48.9 no
H9b C9 C10 N11 -170.8 no
C9 C10 N11 C11 57.3(4) yes
C9 C10 N11 C12 -75.3(4) yes
C9 C10 N11 H11 170.5 no
H10a C10 N11 H11 48.7 no
H10a C10 N11 C12 162.9 no
H10a C10 N11 C11 -64.6 no
H10b C10 N11 H11 -67.7 no
H10b C10 N11 C12 46.5 no
H10b C10 N11 C11 179.1 no
C10 N11 C12 C12a 76.0(4) yes
C10 N11 C12 H12a -45.5 no
C10 N11 C12 H12b -162.4 no
C10 N11 C11 H11a 168.7 no
C10 N11 C11 H11b 48.7 no
C10 N11 C11 H11c -71.3 no
C11 N11 C12 C12a -57.1(4) no
C11 N11 C12 H12a -178.7 no
C11 N11 C12 H12b 64.4 no
C12 N11 C11 H11c 62.9 no
C12 N11 C11 H11b -177.1 no
C12 N11 C11 H11a -57.1 no
H11 N11 C11 H11c 175.5 no
H11 N11 C11 H11b -64.5 no
H11 N11 C11 H11a 55.5 no
H11 N11 C12 H12b -48.2 no
H11 N11 C12 H12a 68.7 no
H11 N11 C12 C12a -169.8 no
N11 C12 C12a C3b -49.5(4) yes
N11 C12 C12a C1 132.9(3) no
H12a C12 C12a C3b 72.1 no
H12a C12 C12a C1 -105.6 no
H12b C12 C12a C3b -171.0 no
H12b C12 C12a C1 11.3 no
